data_4066206
loop_
_publ_author_name
'Dai, Wei'
'Kim, Sang Bok'
'Pike, Robert D.'
'Cahill, Christopher L.'
'Sweigart, Dwight A.'

_publ_section_title
;
 Electrochemical Study of Manganese and Rhenium Arene Complexes
 (C6R6)M(CO)3+(R = Me, Et)&#x00A7;
;
_journal_issue 21
_journal_name_full Organometallics
_journal_page_first 5173
_journal_paper_doi 10.1021/om100350e
_journal_volume 29
_journal_year 2010
_chemical_formula_sum 'C20 H20 B4 F4 Mn2 O4'
_chemical_formula_weight 553.48
_chemical_name_systematic
; 
 ? 
;
_space_group_IT_number 19
_symmetry_space_group_name_Hall 'P 2ac 2ab'
_symmetry_space_group_name_H-M 'P 21 21 21'
_atom_sites_solution_hydrogens geom
_atom_sites_solution_primary direct
_atom_sites_solution_secondary difmap
_audit_creation_method SHELXL-97
_cell_angle_alpha 90.00
_cell_angle_beta 90.00
_cell_angle_gamma 90.00
_cell_formula_units_Z 4
_cell_length_a 8.9357(18)
_cell_length_b 14.007(3)
_cell_length_c 17.480(4)
_cell_measurement_temperature 293(2)
_cell_volume 2187.8(8)
_computing_structure_refinement 'SHELXL-97 (Sheldrick, 1997)'
_computing_structure_solution 'SHELXS-97 (Sheldrick, 1990)'
_diffrn_ambient_temperature 293(2)
_diffrn_measured_fraction_theta_full 0.986
_diffrn_measured_fraction_theta_max 0.986
_diffrn_radiation_monochromator graphite
_diffrn_radiation_source 'fine-focus sealed tube'
_diffrn_radiation_type MoK\a
_diffrn_radiation_wavelength 0.71073
_diffrn_reflns_av_R_equivalents 0.0701
_diffrn_reflns_av_sigmaI/netI 0.0674
_diffrn_reflns_limit_h_max 11
_diffrn_reflns_limit_h_min -11
_diffrn_reflns_limit_k_max 18
_diffrn_reflns_limit_k_min -18
_diffrn_reflns_limit_l_max 22
_diffrn_reflns_limit_l_min -23
_diffrn_reflns_number 18886
_diffrn_reflns_theta_full 28.31
_diffrn_reflns_theta_max 28.31
_diffrn_reflns_theta_min 1.86
_exptl_absorpt_coefficient_mu 1.215
_exptl_crystal_density_diffrn 1.680
_exptl_crystal_density_method 'not measured'
_exptl_crystal_F_000 1112
_refine_diff_density_max 0.668
_refine_diff_density_min -0.269
_refine_diff_density_rms 0.078
_refine_ls_abs_structure_details 'Flack H D (1983), Acta Cryst. A39, 876-881'
_refine_ls_abs_structure_Flack 0.157(17)
_refine_ls_extinction_method none
_refine_ls_goodness_of_fit_ref 1.023
_refine_ls_hydrogen_treatment mixed
_refine_ls_matrix_type full
_refine_ls_number_parameters 277
_refine_ls_number_reflns 5297
_refine_ls_number_restraints 0
_refine_ls_restrained_S_all 1.023
_refine_ls_R_factor_all 0.0559
_refine_ls_R_factor_gt 0.0442
_refine_ls_shift/su_max 0.000
_refine_ls_shift/su_mean 0.000
_refine_ls_structure_factor_coef Fsqd
_refine_ls_weighting_details 'calc w=1/[\s^2^(Fo^2^)+(0.0491P)^2^+0.0000P] where P=(Fo^2^+2Fc^2^)/3'
_refine_ls_weighting_scheme calc
_refine_ls_wR_factor_gt 0.0954
_refine_ls_wR_factor_ref 0.1000
_reflns_number_gt 4572
_reflns_number_total 5297
_reflns_threshold_expression >2sigma(I)
_cod_data_source_file om100350e_si_002.cif
_cod_data_source_block kim9s
_cod_database_code 4066206

loop_
_symmetry_equiv_pos_as_xyz
'x, y, z'
'-x+1/2, -y, z+1/2'
'-x, y+1/2, -z+1/2'
'x+1/2, -y+1/2, -z'

loop_
_atom_site_label
_atom_site_type_symbol
_atom_site_fract_x
_atom_site_fract_y
_atom_site_fract_z
_atom_site_U_iso_or_equiv
_atom_site_adp_type
_atom_site_occupancy
_atom_site_symmetry_multiplicity
_atom_site_calc_flag
_atom_site_refinement_flags
F1 F 0.6620(2) 0.57117(13) 0.75273(10) 0.0454(5) Uani 1 1 d .
Mn1 Mn 0.34792(4) 0.50943(3) 0.040278(18) 0.01572(10) Uani 1 1 d .
C1 C 0.1321(3) 0.46840(18) 0.09584(12) 0.0163(5) Uani 1 1 d .
O3 O 0.6585(2) 0.57771(14) 0.01623(10) 0.0274(4) Uani 1 1 d .
C2 C 0.2763(3) 0.58079(19) -0.03903(14) 0.0193(5) Uani 1 1 d .
C3 C 0.1420(3) 0.25675(18) 0.18103(14) 0.0220(6) Uani 1 1 d .
H3A H 0.2058 0.2678 0.2243 0.033 Uiso 1 1 calc R
H3B H 0.1254 0.1894 0.1752 0.033 Uiso 1 1 calc R
H3C H 0.0479 0.2884 0.1888 0.033 Uiso 1 1 calc R
C4 C 0.1565(3) 0.56811(17) 0.10573(12) 0.0153(5) Uani 1 1 d .
C5 C 0.2172(3) 0.29627(18) 0.10839(14) 0.0187(5) Uani 1 1 d .
H5A H 0.3113 0.2635 0.0996 0.022 Uiso 1 1 calc R
H5B H 0.1530 0.2854 0.0645 0.022 Uiso 1 1 calc R
O2 O 0.2260(2) 0.62574(15) -0.08710(11) 0.0297(5) Uani 1 1 d .
C6 C -0.0181(3) 0.4335(2) 0.06509(13) 0.0188(5) Uani 1 1 d .
H6A H -0.0954 0.4769 0.0826 0.023 Uiso 1 1 calc R
H6B H -0.0388 0.3714 0.0874 0.023 Uiso 1 1 calc R
C7 C 0.3805(3) 0.43550(18) 0.15174(13) 0.0166(5) Uani 1 1 d .
C8 C 0.5375(3) 0.5521(2) 0.02227(13) 0.0201(6) Uani 1 1 d .
C9 C 0.0350(3) 0.63842(19) 0.08284(14) 0.0177(5) Uani 1 1 d .
H9A H -0.0200 0.6136 0.0393 0.021 Uiso 1 1 calc R
H9B H 0.0802 0.6985 0.0679 0.021 Uiso 1 1 calc R
C10 C 0.4027(3) 0.53520(19) 0.16217(13) 0.0167(5) Uani 1 1 d .
O1 O 0.3884(2) 0.34399(15) -0.06326(11) 0.0304(5) Uani 1 1 d .
C11 C 0.5437(3) 0.5701(2) 0.20103(14) 0.0196(5) Uani 1 1 d .
H11A H 0.5687 0.6334 0.1824 0.024 Uiso 1 1 calc R
H11B H 0.6261 0.5277 0.1889 0.024 Uiso 1 1 calc R
C12 C 0.2451(3) 0.40277(18) 0.11801(13) 0.0166(5) Uani 1 1 d .
C13 C 0.3835(3) 0.7662(2) 0.09270(15) 0.0250(6) Uani 1 1 d .
H13A H 0.4829 0.7426 0.0838 0.037 Uiso 1 1 calc R
H13B H 0.3884 0.8321 0.1075 0.037 Uiso 1 1 calc R
H13C H 0.3256 0.7602 0.0467 0.037 Uiso 1 1 calc R
C14 C 0.6142(3) 0.3338(2) 0.11956(16) 0.0248(6) Uani 1 1 d .
H14A H 0.5643 0.3057 0.0764 0.037 Uiso 1 1 calc R
H14B H 0.6814 0.2880 0.1417 0.037 Uiso 1 1 calc R
H14C H 0.6697 0.3887 0.1031 0.037 Uiso 1 1 calc R
C15 C 0.5208(3) 0.5735(2) 0.28811(14) 0.0276(6) Uani 1 1 d .
H15A H 0.4455 0.6199 0.3003 0.041 Uiso 1 1 calc R
H15B H 0.6132 0.5908 0.3125 0.041 Uiso 1 1 calc R
H15C H 0.4895 0.5118 0.3060 0.041 Uiso 1 1 calc R
C16 C 0.3754(3) 0.4095(2) -0.02514(14) 0.0224(6) Uani 1 1 d .
C17 C -0.0303(3) 0.4246(2) -0.02189(14) 0.0245(6) Uani 1 1 d .
H17A H -0.0125 0.4858 -0.0449 0.037 Uiso 1 1 calc R
H17B H -0.1287 0.4029 -0.0353 0.037 Uiso 1 1 calc R
H17C H 0.0427 0.3797 -0.0401 0.037 Uiso 1 1 calc R
C18 C 0.4979(3) 0.36385(19) 0.17932(14) 0.0206(6) Uani 1 1 d .
H18A H 0.4467 0.3071 0.1973 0.025 Uiso 1 1 calc R
H18B H 0.5502 0.3914 0.2227 0.025 Uiso 1 1 calc R
C19 C -0.0726(3) 0.6550(2) 0.14975(14) 0.0223(6) Uani 1 1 d .
H19A H -0.1102 0.5948 0.1675 0.033 Uiso 1 1 calc R
H19B H -0.1545 0.6942 0.1331 0.033 Uiso 1 1 calc R
H19C H -0.0204 0.6865 0.1906 0.033 Uiso 1 1 calc R
C20 C 0.2906(3) 0.60188(19) 0.14028(13) 0.0173(5) Uani 1 1 d .
C21 C 0.3100(3) 0.70844(18) 0.15638(14) 0.0194(5) Uani 1 1 d .
H21A H 0.2122 0.7356 0.1667 0.023 Uiso 1 1 calc R
H21B H 0.3695 0.7155 0.2024 0.023 Uiso 1 1 calc R
F3 F 0.6323(2) 0.47961(12) 0.85916(9) 0.0380(4) Uani 1 1 d .
F2 F 0.53948(19) 0.63042(11) 0.85663(9) 0.0292(4) Uani 1 1 d .
F4 F 0.4323(2) 0.51411(16) 0.78390(11) 0.0513(5) Uani 1 1 d .
B1 B 0.5654(4) 0.5487(2) 0.81301(18) 0.0275(7) Uani 1 1 d .

loop_
_atom_site_aniso_label
_atom_site_aniso_U_11
_atom_site_aniso_U_22
_atom_site_aniso_U_33
_atom_site_aniso_U_23
_atom_site_aniso_U_13
_atom_site_aniso_U_12
F1 0.0498(12) 0.0470(12) 0.0393(10) 0.0046(9) 0.0253(9) 0.0075(11)
Mn1 0.01451(18) 0.0189(2) 0.01373(15) 0.00017(14) 0.00106(13) -0.00042(16)
C1 0.0171(13) 0.0211(14) 0.0106(9) 0.0001(9) 0.0033(8) -0.0013(11)
O3 0.0191(10) 0.0383(12) 0.0247(9) 0.0016(8) 0.0009(8) -0.0051(10)
C2 0.0157(12) 0.0257(15) 0.0164(11) -0.0006(11) 0.0057(10) 0.0025(11)
C3 0.0243(14) 0.0186(14) 0.0232(12) 0.0023(10) 0.0033(11) -0.0036(12)
C4 0.0165(12) 0.0166(13) 0.0128(10) -0.0003(8) 0.0012(10) 0.0000(12)
C5 0.0181(13) 0.0170(14) 0.0209(12) 0.0008(10) -0.0012(10) -0.0019(11)
O2 0.0252(11) 0.0404(13) 0.0234(9) 0.0065(9) 0.0027(8) 0.0058(10)
C6 0.0168(13) 0.0204(14) 0.0192(11) -0.0027(10) -0.0005(9) -0.0019(11)
C7 0.0179(13) 0.0171(13) 0.0146(10) 0.0014(9) 0.0017(9) 0.0015(10)
C8 0.0195(14) 0.0247(15) 0.0161(11) 0.0004(9) -0.0001(9) 0.0026(12)
C9 0.0171(13) 0.0164(14) 0.0194(12) -0.0001(10) -0.0001(9) -0.0002(11)
C10 0.0161(12) 0.0220(15) 0.0120(10) 0.0017(9) 0.0015(9) 0.0002(10)
O1 0.0352(12) 0.0277(12) 0.0282(10) -0.0072(9) 0.0098(8) -0.0029(10)
C11 0.0170(13) 0.0215(15) 0.0203(12) 0.0009(10) -0.0019(10) -0.0030(11)
C12 0.0179(13) 0.0194(14) 0.0125(10) -0.0002(9) 0.0031(9) 0.0010(11)
C13 0.0256(16) 0.0194(15) 0.0299(14) 0.0033(11) 0.0005(11) -0.0031(12)
C14 0.0188(14) 0.0226(15) 0.0331(14) 0.0011(11) 0.0025(11) 0.0053(11)
C15 0.0310(16) 0.0335(17) 0.0184(12) -0.0005(11) -0.0046(11) -0.0031(14)
C16 0.0227(15) 0.0239(15) 0.0205(12) 0.0024(10) 0.0036(10) -0.0032(11)
C17 0.0243(14) 0.0281(16) 0.0212(13) -0.0047(11) -0.0045(10) 0.0000(13)
C18 0.0198(14) 0.0178(14) 0.0243(12) 0.0028(10) -0.0047(10) 0.0022(11)
C19 0.0177(14) 0.0255(16) 0.0237(12) -0.0034(11) 0.0016(10) 0.0012(11)
C20 0.0167(12) 0.0208(15) 0.0144(11) 0.0028(10) 0.0015(9) -0.0029(11)
C21 0.0199(13) 0.0180(14) 0.0203(11) -0.0027(10) -0.0011(10) -0.0021(10)
F3 0.0518(11) 0.0257(9) 0.0366(9) 0.0031(7) 0.0030(8) 0.0075(9)
F2 0.0303(9) 0.0235(9) 0.0338(9) -0.0025(7) 0.0061(7) 0.0015(8)
F4 0.0386(11) 0.0624(15) 0.0528(11) -0.0222(11) -0.0093(9) -0.0069(11)
B1 0.0320(19) 0.0255(19) 0.0250(15) -0.0020(13) 0.0071(13) 0.0004(15)

loop_
_atom_type_symbol
_atom_type_description
_atom_type_scat_dispersion_real
_atom_type_scat_dispersion_imag
_atom_type_scat_source
C C 0.0033 0.0016 'International Tables Vol C Tables 4.2.6.8 and 6.1.1.4'
H H 0.0000 0.0000 'International Tables Vol C Tables 4.2.6.8 and 6.1.1.4'
B B 0.0013 0.0007 'International Tables Vol C Tables 4.2.6.8 and 6.1.1.4'
O O 0.0106 0.0060 'International Tables Vol C Tables 4.2.6.8 and 6.1.1.4'
F F 0.0171 0.0103 'International Tables Vol C Tables 4.2.6.8 and 6.1.1.4'
Mn Mn 0.3368 0.7283 'International Tables Vol C Tables 4.2.6.8 and 6.1.1.4'

loop_
_geom_angle_atom_site_label_1
_geom_angle_atom_site_label_2
_geom_angle_atom_site_label_3
_geom_angle
C8 Mn1 C16 91.05(12)
C8 Mn1 C2 90.89(11)
C16 Mn1 C2 89.51(12)
C8 Mn1 C10 84.68(10)
C16 Mn1 C10 134.27(11)
C2 Mn1 C10 135.94(11)
C8 Mn1 C4 133.21(11)
C16 Mn1 C4 135.40(11)
C2 Mn1 C4 85.31(10)
C10 Mn1 C4 67.28(9)
C8 Mn1 C12 135.32(11)
C16 Mn1 C12 85.57(10)
C2 Mn1 C12 133.52(11)
C10 Mn1 C12 67.20(9)
C4 Mn1 C12 67.28(9)
C8 Mn1 C7 100.49(10)
C16 Mn1 C7 100.02(10)
C2 Mn1 C7 164.94(10)
C10 Mn1 C7 37.36(9)
C4 Mn1 C7 79.71(9)
C12 Mn1 C7 37.32(9)
C8 Mn1 C1 163.95(9)
C16 Mn1 C1 101.02(10)
C2 Mn1 C1 99.68(10)
C10 Mn1 C1 79.33(9)
C4 Mn1 C1 37.32(9)
C12 Mn1 C1 37.17(9)
C7 Mn1 C1 67.21(9)
C8 Mn1 C20 99.10(10)
C16 Mn1 C20 164.96(10)
C2 Mn1 C20 101.32(10)
C10 Mn1 C20 37.27(9)
C4 Mn1 C20 37.28(9)
C12 Mn1 C20 79.41(9)
C7 Mn1 C20 67.35(9)
C1 Mn1 C20 67.12(9)
C12 C1 C4 119.6(2)
C12 C1 C6 120.9(2)
C4 C1 C6 119.5(2)
C12 C1 Mn1 70.81(14)
C4 C1 Mn1 70.64(15)
C6 C1 Mn1 133.49(15)
O2 C2 Mn1 177.2(2)
C20 C4 C1 120.4(2)
C20 C4 C9 119.9(2)
C1 C4 C9 119.6(2)
C20 C4 Mn1 72.08(15)
C1 C4 Mn1 72.04(15)
C9 C4 Mn1 131.00(15)
C12 C5 C3 109.4(2)
C1 C6 C17 116.0(2)
C12 C7 C10 119.3(2)
C12 C7 C18 120.2(2)
C10 C7 C18 120.5(2)
C12 C7 Mn1 71.08(14)
C10 C7 Mn1 70.95(14)
C18 C7 Mn1 132.11(17)
O3 C8 Mn1 175.2(2)
C4 C9 C19 110.2(2)
C20 C10 C7 120.8(2)
C20 C10 C11 119.7(2)
C7 C10 C11 119.5(2)
C20 C10 Mn1 72.09(14)
C7 C10 Mn1 71.69(14)
C11 C10 Mn1 131.97(17)
C10 C11 C15 110.1(2)
C1 C12 C7 120.6(2)
C1 C12 C5 119.2(2)
C7 C12 C5 120.1(2)
C1 C12 Mn1 72.02(14)
C7 C12 Mn1 71.60(14)
C5 C12 Mn1 131.32(17)
O1 C16 Mn1 176.3(2)
C7 C18 C14 115.5(2)
C10 C20 C4 119.3(2)
C10 C20 C21 120.8(2)
C4 C20 C21 119.9(2)
C10 C20 Mn1 70.63(14)
C4 C20 Mn1 70.64(14)
C21 C20 Mn1 133.13(17)
C13 C21 C20 115.6(2)
F4 B1 F3 109.8(3)
F4 B1 F2 110.2(3)
F3 B1 F2 108.9(2)
F4 B1 F1 109.4(2)
F3 B1 F1 109.2(3)
F2 B1 F1 109.3(3)

loop_
_geom_bond_atom_site_label_1
_geom_bond_atom_site_label_2
_geom_bond_distance
F1 B1 1.398(4)
Mn1 C8 1.824(3)
Mn1 C16 1.824(3)
Mn1 C2 1.825(3)
Mn1 C10 2.216(2)
Mn1 C4 2.216(3)
Mn1 C12 2.219(3)
Mn1 C7 2.225(2)
Mn1 C1 2.235(2)
Mn1 C20 2.235(3)
C1 C12 1.419(3)
C1 C4 1.424(3)
C1 C6 1.526(3)
O3 C8 1.144(3)
C2 O2 1.142(3)
C3 C5 1.539(3)
C4 C20 1.423(4)
C4 C9 1.519(3)
C5 C12 1.522(3)
C6 C17 1.529(3)
C7 C12 1.422(4)
C7 C10 1.422(4)
C7 C18 1.530(3)
C9 C19 1.531(3)
C10 C20 1.422(4)
C10 C11 1.512(4)
O1 C16 1.139(3)
C11 C15 1.537(3)
C13 C21 1.525(3)
C14 C18 1.532(4)
C20 C21 1.529(4)
F3 B1 1.394(4)
F2 B1 1.395(4)
F4 B1 1.382(4)
